data_1511507
loop_
_publ_author_name
'Misra, S.K.'
'Postma, H.'

_publ_section_title
;
 Low-temperature ordered states of R Rh4 B4, (R= rare earth) due to
 dipole-dipole and exchange interactions
;
_journal_name_full 'Physical Review, Serie 3. B - Condensed Matter (18,1978-)'
_journal_page_first 1285
_journal_page_last 1293
_journal_paper_doi 10.1103/PhysRevB.30.1285
_journal_volume 30
_journal_year 1984
_chemical_formula_sum 'B4 Rh4 Y'
_chemical_name_systematic 'Rh4 Y B4'
_space_group_IT_number 137
_symmetry_space_group_name_Hall 'P 4n 2n -1n'
_symmetry_space_group_name_H-M 'P 42/n m c :1'
_cell_angle_alpha 90
_cell_angle_beta 90
_cell_angle_gamma 90
_cell_formula_units_Z 2
_cell_length_a 5.308
_cell_length_b 5.308
_cell_length_c 7.403
_cell_volume 208.579
_citation_journal_id_ASTM PRBMDO
_cod_data_source_file boron4-x_138.cif
_cod_data_source_block B4Rh4Y1
_cod_original_cell_volume 208.5785
_cod_original_sg_symbol_Hall '-P 4ac 2a (x-1/4,y+1/4,z+1/4)'
_cod_original_formula_sum 'B4 Rh4 Y1'
_cod_database_code 1511507

loop_
_symmetry_equiv_pos_as_xyz
x,y,z
-y+1/2,x+1/2,z+1/2
-x,-y,z
y+1/2,-x+1/2,z+1/2
x+1/2,-y+1/2,-z+1/2
y,x,-z
-x+1/2,y+1/2,-z+1/2
-y,-x,-z
-x+1/2,-y+1/2,-z+1/2
y,-x,-z
x+1/2,y+1/2,-z+1/2
-y,x,-z
-x,y,z
-y+1/2,-x+1/2,z+1/2
x,-y,z
y+1/2,x+1/2,z+1/2

loop_
_atom_site_label
_atom_site_type_symbol
_atom_site_fract_x
_atom_site_fract_y
_atom_site_fract_z
_atom_site_occupancy
_atom_site_U_iso_or_equiv
Rh1 Rh 0 0.25 0.125 1 0.0
Y1 Y 0 0 0.5 1 0.0
B1 B 0 0.325 0.847 1 0.0
